data_7133454
loop_
_publ_author_name
'Liu, Xia'
'Li, Bohan'
'Jin, Jiance'
'Yang, Lin'
'Xia, Zhiguo'
'Xu, Yan'

_publ_section_title
;
 Solvent-induced structural regulation and luminescence switching of
 hybrid copper(I) halides for encryption and anti-counterfeiting
 applications.
;
_journal_issue 68
_journal_name_full 'Chemical communications (Cambridge, England)'
_journal_page_first 9034
_journal_page_last 9037
_journal_paper_doi 10.1039/d4cc03540b
_journal_volume 60
_journal_year 2024
_chemical_formula_sum 'C20 H20 Cu3 I4 P'
_chemical_formula_weight 989.55
_space_group_crystal_system monoclinic
_space_group_IT_number 14
_space_group_name_Hall '-P 2ybc'
_space_group_name_H-M_alt 'P 1 21/c 1'
_atom_sites_solution_hydrogens geom
_audit_creation_method SHELXL-2018/3
_audit_update_record
;
2024-03-04 deposited with the CCDC.	2024-08-05 downloaded from the CCDC.
;
_cell_angle_alpha 90
_cell_angle_beta 106.194(2)
_cell_angle_gamma 90
_cell_formula_units_Z 4
_cell_length_a 12.7409(3)
_cell_length_b 25.0723(5)
_cell_length_c 7.9544(2)
_cell_measurement_reflns_used 19145
_cell_measurement_temperature 100(2)
_cell_measurement_theta_max 31.7350
_cell_measurement_theta_min 1.9120
_cell_volume 2440.16(10)
_computing_cell_refinement 'CrysAlisPro 1.171.42.91a (Rigaku OD, 2023)'
_computing_data_collection 'CrysAlisPro 1.171.42.91a (Rigaku OD, 2023)'
_computing_data_reduction 'CrysAlisPro 1.171.42.91a (Rigaku OD, 2023)'
_computing_structure_refinement 'SHELXL-2018/3 (Sheldrick, 2018)'
_computing_structure_solution 'SHELXT 2018/2 (Sheldrick, 2018)'
_diffrn_ambient_temperature 100(2)
_diffrn_detector_area_resol_mean 10.0000
_diffrn_measured_fraction_theta_full 0.999
_diffrn_measured_fraction_theta_max 0.883
_diffrn_measurement_device_type 'XtaLAB Synergy R, HyPix'
_diffrn_measurement_method '\w scans'
_diffrn_radiation_type MoK\a
_diffrn_radiation_wavelength 0.71073
_diffrn_reflns_av_R_equivalents 0.0617
_diffrn_reflns_av_unetI/netI 0.0470
_diffrn_reflns_Laue_measured_fraction_full 0.999
_diffrn_reflns_Laue_measured_fraction_max 0.883
_diffrn_reflns_limit_h_max 13
_diffrn_reflns_limit_h_min -18
_diffrn_reflns_limit_k_max 36
_diffrn_reflns_limit_k_min -37
_diffrn_reflns_limit_l_max 10
_diffrn_reflns_limit_l_min -11
_diffrn_reflns_number 34132
_diffrn_reflns_point_group_measured_fraction_full 0.999
_diffrn_reflns_point_group_measured_fraction_max 0.883
_diffrn_reflns_theta_full 25.242
_diffrn_reflns_theta_max 31.817
_diffrn_reflns_theta_min 2.326
_diffrn_source 'micro-focus sealed X-ray tube'
_exptl_absorpt_coefficient_mu 7.723
_exptl_absorpt_correction_T_max 1.00000
_exptl_absorpt_correction_T_min 0.24934
_exptl_absorpt_correction_type multi-scan
_exptl_absorpt_process_details
;
CrysAlisPro 1.171.42.91a (Rigaku Oxford Diffraction, 2023)
Empirical absorption correction using spherical harmonics,
implemented in SCALE3 ABSPACK scaling algorithm.
;
_exptl_crystal_colour colorless
_exptl_crystal_density_diffrn 2.694
_exptl_crystal_description block
_exptl_crystal_F_000 1816
_exptl_crystal_size_max 0.200
_exptl_crystal_size_mid 0.180
_exptl_crystal_size_min 0.160
_refine_diff_density_max 1.471
_refine_diff_density_min -1.780
_refine_diff_density_rms 0.223
_refine_ls_extinction_method none
_refine_ls_goodness_of_fit_ref 1.051
_refine_ls_hydrogen_treatment constr
_refine_ls_matrix_type full
_refine_ls_number_parameters 254
_refine_ls_number_reflns 7355
_refine_ls_number_restraints 0
_refine_ls_restrained_S_all 1.051
_refine_ls_R_factor_all 0.0383
_refine_ls_R_factor_gt 0.0326
_refine_ls_shift/su_max 0.001
_refine_ls_shift/su_mean 0.000
_refine_ls_structure_factor_coef Fsqd
_refine_ls_weighting_details 'w=1/[\s^2^(Fo^2^)+(0.0325P)^2^] where P=(Fo^2^+2Fc^2^)/3'
_refine_ls_weighting_scheme calc
_refine_ls_wR_factor_gt 0.0722
_refine_ls_wR_factor_ref 0.0748
_reflns_Friedel_coverage 0.000
_reflns_number_gt 6482
_reflns_number_total 7355
_reflns_threshold_expression 'I > 2\s(I)'
_cod_data_source_file d4cc03540b2.cif
_cod_data_source_block ck_CCDC1
_cod_depositor_comments 'Adding full bibliography for 7133452--7133454.cif.'
_cod_original_sg_symbol_H-M 'P 21/c'
_cod_database_code 7133454
_shelx_shelxl_version_number 2018/3
_shelx_space_group_comment
;
The symmetry employed for this shelxl refinement is uniquely defined
by the following loop, which should always be used as a source of
symmetry information in preference to the above space-group names.
They are only intended as comments.
;
_shelx_estimated_absorpt_t_min 0.307
_shelx_estimated_absorpt_t_max 0.371

loop_
_space_group_symop_operation_xyz
'x, y, z'
'-x, y+1/2, -z+1/2'
'-x, -y, -z'
'x, -y-1/2, z-1/2'

loop_
_atom_site_label
_atom_site_type_symbol
_atom_site_fract_x
_atom_site_fract_y
_atom_site_fract_z
_atom_site_U_iso_or_equiv
_atom_site_adp_type
_atom_site_occupancy
_atom_site_site_symmetry_order
_atom_site_calc_flag
_atom_site_refinement_flags_posn
_atom_site_refinement_flags_adp
_atom_site_refinement_flags_occupancy
_atom_site_disorder_assembly
_atom_site_disorder_group
I1 I 0.59868(2) 0.80277(2) 0.02236(3) 0.01443(6) Uani 1 1 d . . . . .
I2 I 0.86014(2) 0.90426(2) 0.14469(3) 0.01531(6) Uani 1 1 d . . . . .
I3 I 0.91243(2) 0.75259(2) -0.09188(3) 0.01344(6) Uani 1 1 d . . . . .
I4 I 0.70216(2) 0.63780(2) 0.06704(3) 0.01379(6) Uani 1 1 d . . . . .
Cu1 Cu 0.77102(4) 0.82811(2) 0.29431(6) 0.01741(10) Uani 1 1 d . . . . .
Cu2 Cu 0.77021(4) 0.83164(2) -0.09473(6) 0.01842(10) Uani 1 1 d . . . . .
Cu3 Cu 0.76584(4) 0.73767(2) 0.09036(6) 0.01785(10) Uani 1 1 d . . . . .
P1 P 0.75258(7) 0.42800(4) 0.31984(12) 0.01239(17) Uani 1 1 d . . . . .
C1 C 0.8191(3) 0.41062(14) 0.5427(5) 0.0138(7) Uani 1 1 d . . . . .
C2 C 0.9269(3) 0.42573(16) 0.6227(5) 0.0202(8) Uani 1 1 d . . . . .
H2 H 0.964165 0.448550 0.563085 0.024 Uiso 1 1 calc R U . . .
C3 C 0.9799(3) 0.40731(16) 0.7901(5) 0.0227(8) Uani 1 1 d . . . . .
H3 H 1.053450 0.417441 0.844220 0.027 Uiso 1 1 calc R U . . .
C4 C 0.9257(3) 0.37423(15) 0.8783(5) 0.0203(8) Uani 1 1 d . . . . .
H4 H 0.962118 0.361678 0.992301 0.024 Uiso 1 1 calc R U . . .
C5 C 0.8174(3) 0.35939(14) 0.7990(5) 0.0185(8) Uani 1 1 d . . . . .
H5 H 0.780365 0.336751 0.859425 0.022 Uiso 1 1 calc R U . . .
C6 C 0.7638(3) 0.37763(15) 0.6323(5) 0.0160(7) Uani 1 1 d . . . . .
H6 H 0.689978 0.367814 0.579160 0.019 Uiso 1 1 calc R U . . .
C7 C 0.7271(3) 0.36600(14) 0.2008(5) 0.0138(7) Uani 1 1 d . . . . .
C8 C 0.8080(3) 0.32629(14) 0.2453(5) 0.0164(7) Uani 1 1 d . . . . .
H8 H 0.874878 0.333053 0.331861 0.020 Uiso 1 1 calc R U . . .
C9 C 0.7895(3) 0.27717(15) 0.1620(5) 0.0182(8) Uani 1 1 d . . . . .
H9 H 0.844142 0.250268 0.190885 0.022 Uiso 1 1 calc R U . . .
C10 C 0.6909(3) 0.26729(16) 0.0360(5) 0.0212(8) Uani 1 1 d . . . . .
H10 H 0.677753 0.233220 -0.018081 0.025 Uiso 1 1 calc R U . . .
C11 C 0.6113(3) 0.30705(15) -0.0116(5) 0.0208(8) Uani 1 1 d . . . . .
H11 H 0.544700 0.300355 -0.099074 0.025 Uiso 1 1 calc R U . . .
C12 C 0.6305(3) 0.35680(15) 0.0709(5) 0.0167(7) Uani 1 1 d . . . . .
H12 H 0.577458 0.384311 0.037909 0.020 Uiso 1 1 calc R U . . .
C13 C 0.6265(3) 0.46188(14) 0.3013(5) 0.0138(7) Uani 1 1 d . . . . .
C14 C 0.5316(3) 0.43354(15) 0.3034(5) 0.0155(7) Uani 1 1 d . . . . .
H14 H 0.532980 0.395731 0.311319 0.019 Uiso 1 1 calc R U . . .
C15 C 0.4351(3) 0.46149(15) 0.2938(5) 0.0182(7) Uani 1 1 d . . . . .
H15 H 0.370183 0.442692 0.292472 0.022 Uiso 1 1 calc R U . . .
C16 C 0.4346(3) 0.51676(16) 0.2861(5) 0.0196(8) Uani 1 1 d . . . . .
H16 H 0.369194 0.535695 0.281110 0.024 Uiso 1 1 calc R U . . .
C17 C 0.5291(3) 0.54485(16) 0.2855(5) 0.0199(8) Uani 1 1 d . . . . .
H17 H 0.527712 0.582701 0.280130 0.024 Uiso 1 1 calc R U . . .
C18 C 0.6249(3) 0.51759(14) 0.2928(5) 0.0159(7) Uani 1 1 d . . . . .
H18 H 0.689172 0.536665 0.292014 0.019 Uiso 1 1 calc R U . . .
C19 C 0.8436(3) 0.46963(15) 0.2391(5) 0.0165(7) Uani 1 1 d . . . . .
H19A H 0.857187 0.503121 0.307720 0.020 Uiso 1 1 calc R U . . .
H19B H 0.914512 0.451054 0.257668 0.020 Uiso 1 1 calc R U . . .
C20 C 0.7986(3) 0.48334(16) 0.0445(5) 0.0212(8) Uani 1 1 d . . . . .
H20A H 0.777139 0.450462 -0.022970 0.032 Uiso 1 1 calc R U . . .
H20B H 0.855041 0.501678 0.004225 0.032 Uiso 1 1 calc R U . . .
H20C H 0.734731 0.506640 0.027844 0.032 Uiso 1 1 calc R U . . .

loop_
_atom_site_aniso_label
_atom_site_aniso_U_11
_atom_site_aniso_U_22
_atom_site_aniso_U_33
_atom_site_aniso_U_23
_atom_site_aniso_U_13
_atom_site_aniso_U_12
I1 0.01065(11) 0.01599(12) 0.01648(12) 0.00006(8) 0.00353(9) -0.00067(8)
I2 0.01275(11) 0.01698(12) 0.01615(12) 0.00032(8) 0.00394(9) -0.00285(8)
I3 0.01175(11) 0.01597(12) 0.01294(12) -0.00099(8) 0.00399(9) 0.00023(8)
I4 0.01409(11) 0.01402(11) 0.01368(12) -0.00042(8) 0.00456(9) -0.00206(8)
Cu1 0.0163(2) 0.0183(2) 0.0180(2) 0.00017(17) 0.00538(19) -0.00054(18)
Cu2 0.0169(2) 0.0189(2) 0.0196(2) 0.00073(18) 0.00528(19) 0.00026(18)
Cu3 0.0161(2) 0.0162(2) 0.0212(2) -0.00077(18) 0.00522(19) -0.00030(18)
P1 0.0083(4) 0.0135(4) 0.0148(4) 0.0015(3) 0.0024(3) 0.0000(3)
C1 0.0099(16) 0.0158(17) 0.0151(17) 0.0000(13) 0.0028(13) 0.0017(13)
C2 0.0133(17) 0.026(2) 0.021(2) 0.0029(15) 0.0034(15) -0.0001(15)
C3 0.0140(18) 0.031(2) 0.020(2) 0.0017(16) -0.0003(15) 0.0010(16)
C4 0.023(2) 0.0176(18) 0.0172(18) 0.0016(14) 0.0011(16) 0.0076(15)
C5 0.025(2) 0.0147(17) 0.0167(18) 0.0005(14) 0.0078(16) 0.0005(15)
C6 0.0124(17) 0.0192(18) 0.0159(17) -0.0005(14) 0.0033(14) 0.0007(14)
C7 0.0119(16) 0.0140(17) 0.0161(17) 0.0014(13) 0.0049(14) -0.0008(13)
C8 0.0127(17) 0.0184(18) 0.0184(18) 0.0048(14) 0.0050(14) 0.0033(14)
C9 0.0215(19) 0.0142(17) 0.023(2) 0.0022(14) 0.0136(16) 0.0037(15)
C10 0.027(2) 0.0160(18) 0.025(2) -0.0026(15) 0.0147(17) -0.0048(16)
C11 0.0184(19) 0.022(2) 0.022(2) -0.0042(15) 0.0061(16) -0.0072(15)
C12 0.0137(17) 0.0183(18) 0.0175(18) 0.0000(14) 0.0035(14) -0.0002(14)
C13 0.0121(16) 0.0154(17) 0.0146(17) 0.0010(13) 0.0047(13) 0.0018(13)
C14 0.0118(16) 0.0165(17) 0.0179(18) -0.0019(14) 0.0035(14) 0.0004(14)
C15 0.0134(17) 0.0236(19) 0.0191(19) -0.0055(15) 0.0071(15) -0.0037(15)
C16 0.0131(17) 0.029(2) 0.0157(18) -0.0039(15) 0.0023(14) 0.0083(15)
C17 0.0211(19) 0.0175(18) 0.0184(19) -0.0015(14) 0.0010(15) 0.0051(15)
C18 0.0148(17) 0.0165(17) 0.0160(17) -0.0002(14) 0.0039(14) -0.0014(14)
C19 0.0123(16) 0.0164(18) 0.0210(19) 0.0028(14) 0.0049(14) -0.0021(14)
C20 0.0216(19) 0.022(2) 0.0200(19) 0.0009(15) 0.0058(16) -0.0007(16)

loop_
_atom_type_symbol
_atom_type_description
_atom_type_scat_dispersion_real
_atom_type_scat_dispersion_imag
_atom_type_scat_source
C C 0.0033 0.0016 'International Tables Vol C Tables 4.2.6.8 and 6.1.1.4'
H H 0.0000 0.0000 'International Tables Vol C Tables 4.2.6.8 and 6.1.1.4'
Cu Cu 0.3201 1.2651 'International Tables Vol C Tables 4.2.6.8 and 6.1.1.4'
I I -0.4742 1.8119 'International Tables Vol C Tables 4.2.6.8 and 6.1.1.4'
P P 0.1023 0.0942 'International Tables Vol C Tables 4.2.6.8 and 6.1.1.4'

loop_
_geom_angle_atom_site_label_1
_geom_angle_atom_site_label_2
_geom_angle_atom_site_label_3
_geom_angle
_geom_angle_site_symmetry_1
_geom_angle_site_symmetry_3
_geom_angle_publ_flag
Cu3 I1 Cu1 63.062(15) . . ?
Cu3 I1 Cu2 63.167(15) . . ?
Cu1 I1 Cu2 69.947(15) . . ?
Cu2 I2 Cu1 71.120(15) . . ?
Cu2 I3 Cu3 62.506(15) . . ?
Cu2 I3 Cu1 99.518(16) . 4_575 ?
Cu3 I3 Cu1 64.958(15) . 4_575 ?
Cu2 I3 Cu3 68.665(15) . 4_575 ?
Cu3 I3 Cu3 96.543(16) . 4_575 ?
Cu1 I3 Cu3 61.986(15) 4_575 4_575 ?
Cu3 I4 Cu1 65.827(15) . 4_575 ?
Cu3 I4 Cu2 69.588(15) . 4_576 ?
Cu1 I4 Cu2 128.779(16) 4_575 4_576 ?
I2 Cu1 I3 111.099(17) . 4_576 ?
I2 Cu1 I1 99.423(17) . . ?
I3 Cu1 I1 114.328(18) 4_576 . ?
I2 Cu1 I4 114.011(18) . 4_576 ?
I3 Cu1 I4 107.767(17) 4_576 4_576 ?
I1 Cu1 I4 110.222(17) . 4_576 ?
I2 Cu1 Cu3 105.523(18) . . ?
I3 Cu1 Cu3 59.182(14) 4_576 . ?
I1 Cu1 Cu3 57.128(14) . . ?
I4 Cu1 Cu3 140.23(2) 4_576 . ?
I2 Cu1 Cu3 151.85(2) . 4_576 ?
I3 Cu1 Cu3 57.492(14) 4_576 4_576 ?
I1 Cu1 Cu3 108.721(18) . 4_576 ?
I4 Cu1 Cu3 55.866(13) 4_576 4_576 ?
Cu3 Cu1 Cu3 90.449(14) . 4_576 ?
I2 Cu2 I3 110.223(18) . . ?
I2 Cu2 I4 118.386(19) . 4_575 ?
I3 Cu2 I4 104.289(17) . 4_575 ?
I2 Cu2 I1 99.518(16) . . ?
I3 Cu2 I1 114.122(18) . . ?
I4 Cu2 I1 110.731(18) 4_575 . ?
I2 Cu2 Cu3 105.620(19) . . ?
I3 Cu2 Cu3 58.914(14) . . ?
I4 Cu2 Cu3 135.95(2) 4_575 . ?
I1 Cu2 Cu3 56.925(14) . . ?
I2 Cu2 Cu3 152.86(2) . 4_575 ?
I3 Cu2 Cu3 55.998(13) . 4_575 ?
I4 Cu2 Cu3 54.047(13) 4_575 4_575 ?
I1 Cu2 Cu3 107.486(18) . 4_575 ?
Cu3 Cu2 Cu3 87.334(13) . 4_575 ?
I1 Cu3 I4 111.282(18) . . ?
I1 Cu3 I3 116.680(19) . . ?
I4 Cu3 I3 110.009(18) . . ?
I1 Cu3 I3 116.567(18) . 4_576 ?
I4 Cu3 I3 105.777(18) . 4_576 ?
I3 Cu3 I3 95.095(16) . 4_576 ?
I1 Cu3 Cu1 59.810(15) . . ?
I4 Cu3 Cu1 140.99(2) . . ?
I3 Cu3 Cu1 107.101(18) . . ?
I3 Cu3 Cu1 58.830(14) 4_576 . ?
I1 Cu3 Cu2 59.907(15) . . ?
I4 Cu3 Cu2 145.20(2) . . ?
I3 Cu3 Cu2 58.580(14) . . ?
I3 Cu3 Cu2 107.894(19) 4_576 . ?
Cu1 Cu3 Cu2 67.527(17) . . ?
I1 Cu3 Cu1 112.927(19) . 4_575 ?
I4 Cu3 Cu1 58.308(14) . 4_575 ?
I3 Cu3 Cu1 57.548(14) . 4_575 ?
I3 Cu3 Cu1 130.29(2) 4_576 4_575 ?
Cu1 Cu3 Cu1 159.90(2) . 4_575 ?
Cu2 Cu3 Cu1 92.495(19) . 4_575 ?
I1 Cu3 Cu2 110.736(18) . 4_576 ?
I4 Cu3 Cu2 56.365(14) . 4_576 ?
I3 Cu3 Cu2 131.93(2) . 4_576 ?
I3 Cu3 Cu2 55.338(14) 4_576 4_576 ?
Cu1 Cu3 Cu2 89.622(18) . 4_576 ?
Cu2 Cu3 Cu2 157.09(2) . 4_576 ?
Cu1 Cu3 Cu2 110.26(2) 4_575 4_576 ?
C13 P1 C1 111.33(16) . . ?
C13 P1 C7 109.91(17) . . ?
C1 P1 C7 106.03(16) . . ?
C13 P1 C19 110.35(17) . . ?
C1 P1 C19 108.57(17) . . ?
C7 P1 C19 110.57(17) . . ?
C2 C1 C6 119.9(3) . . ?
C2 C1 P1 121.3(3) . . ?
C6 C1 P1 118.7(3) . . ?
C3 C2 C1 119.9(4) . . ?
C3 C2 H2 120.0 . . ?
C1 C2 H2 120.0 . . ?
C4 C3 C2 120.3(4) . . ?
C4 C3 H3 119.9 . . ?
C2 C3 H3 119.9 . . ?
C3 C4 C5 119.9(4) . . ?
C3 C4 H4 120.0 . . ?
C5 C4 H4 120.0 . . ?
C6 C5 C4 120.2(3) . . ?
C6 C5 H5 119.9 . . ?
C4 C5 H5 119.9 . . ?
C5 C6 C1 119.8(3) . . ?
C5 C6 H6 120.1 . . ?
C1 C6 H6 120.1 . . ?
C12 C7 C8 120.3(3) . . ?
C12 C7 P1 121.8(3) . . ?
C8 C7 P1 117.8(3) . . ?
C9 C8 C7 119.6(4) . . ?
C9 C8 H8 120.2 . . ?
C7 C8 H8 120.2 . . ?
C8 C9 C10 120.0(3) . . ?
C8 C9 H9 120.0 . . ?
C10 C9 H9 120.0 . . ?
C9 C10 C11 120.6(4) . . ?
C9 C10 H10 119.7 . . ?
C11 C10 H10 119.7 . . ?
C10 C11 C12 119.3(4) . . ?
C10 C11 H11 120.3 . . ?
C12 C11 H11 120.3 . . ?
C7 C12 C11 120.0(3) . . ?
C7 C12 H12 120.0 . . ?
C11 C12 H12 120.0 . . ?
C18 C13 C14 120.3(3) . . ?
C18 C13 P1 118.7(3) . . ?
C14 C13 P1 121.0(3) . . ?
C15 C14 C13 119.4(3) . . ?
C15 C14 H14 120.3 . . ?
C13 C14 H14 120.3 . . ?
C16 C15 C14 119.8(3) . . ?
C16 C15 H15 120.1 . . ?
C14 C15 H15 120.1 . . ?
C15 C16 C17 120.7(3) . . ?
C15 C16 H16 119.7 . . ?
C17 C16 H16 119.7 . . ?
C18 C17 C16 120.1(4) . . ?
C18 C17 H17 120.0 . . ?
C16 C17 H17 120.0 . . ?
C17 C18 C13 119.7(3) . . ?
C17 C18 H18 120.2 . . ?
C13 C18 H18 120.2 . . ?
C20 C19 P1 113.1(3) . . ?
C20 C19 H19A 109.0 . . ?
P1 C19 H19A 109.0 . . ?
C20 C19 H19B 109.0 . . ?
P1 C19 H19B 109.0 . . ?
H19A C19 H19B 107.8 . . ?
C19 C20 H20A 109.5 . . ?
C19 C20 H20B 109.5 . . ?
H20A C20 H20B 109.5 . . ?
C19 C20 H20C 109.5 . . ?
H20A C20 H20C 109.5 . . ?
H20B C20 H20C 109.5 . . ?

loop_
_geom_bond_atom_site_label_1
_geom_bond_atom_site_label_2
_geom_bond_distance
_geom_bond_site_symmetry_2
_geom_bond_publ_flag
I1 Cu3 2.6173(5) . ?
I1 Cu1 2.6936(5) . ?
I1 Cu2 2.7024(5) . ?
I2 Cu2 2.6529(5) . ?
I2 Cu1 2.6656(5) . ?
I3 Cu2 2.6812(5) . ?
I3 Cu3 2.6907(5) . ?
I3 Cu1 2.6924(5) 4_575 ?
I3 Cu3 2.7024(5) 4_575 ?
I4 Cu3 2.6226(5) . ?
I4 Cu1 2.6960(5) 4_575 ?
I4 Cu2 2.6974(5) 4_576 ?
Cu1 Cu3 2.7781(6) . ?
Cu1 Cu3 2.8907(6) 4_576 ?
Cu2 Cu3 2.7871(7) . ?
Cu2 Cu3 3.0364(7) 4_575 ?
P1 C13 1.787(3) . ?
P1 C1 1.792(4) . ?
P1 C7 1.802(4) . ?
P1 C19 1.806(3) . ?
C1 C2 1.396(5) . ?
C1 C6 1.403(5) . ?
C2 C3 1.393(5) . ?
C2 H2 0.9500 . ?
C3 C4 1.388(6) . ?
C3 H3 0.9500 . ?
C4 C5 1.398(5) . ?
C4 H4 0.9500 . ?
C5 C6 1.389(5) . ?
C5 H5 0.9500 . ?
C6 H6 0.9500 . ?
C7 C12 1.388(5) . ?
C7 C8 1.405(5) . ?
C8 C9 1.387(5) . ?
C8 H8 0.9500 . ?
C9 C10 1.394(6) . ?
C9 H9 0.9500 . ?
C10 C11 1.397(6) . ?
C10 H10 0.9500 . ?
C11 C12 1.399(5) . ?
C11 H11 0.9500 . ?
C12 H12 0.9500 . ?
C13 C18 1.398(5) . ?
C13 C14 1.407(5) . ?
C14 C15 1.398(5) . ?
C14 H14 0.9500 . ?
C15 C16 1.387(5) . ?
C15 H15 0.9500 . ?
C16 C17 1.396(5) . ?
C16 H16 0.9500 . ?
C17 C18 1.386(5) . ?
C17 H17 0.9500 . ?
C18 H18 0.9500 . ?
C19 C20 1.533(5) . ?
C19 H19A 0.9900 . ?
C19 H19B 0.9900 . ?
C20 H20A 0.9800 . ?
C20 H20B 0.9800 . ?
C20 H20C 0.9800 . ?

loop_
_geom_hbond_atom_site_label_D
_geom_hbond_atom_site_label_H
_geom_hbond_atom_site_label_A
_geom_hbond_distance_DH
_geom_hbond_distance_HA
_geom_hbond_distance_DA
_geom_hbond_angle_DHA
_geom_hbond_site_symmetry_A
_geom_hbond_publ_flag
C2 H2 I2 0.95 3.32 3.923(4) 123.1 2_745 yes
C18 H18 I4 0.95 3.13 3.777(4) 126.4 . yes
C19 H19B I2 0.99 3.00 3.980(4) 172.4 2_745 yes

loop_
_geom_torsion_atom_site_label_1
_geom_torsion_atom_site_label_2
_geom_torsion_atom_site_label_3
_geom_torsion_atom_site_label_4
_geom_torsion
_geom_torsion_site_symmetry_1
_geom_torsion_site_symmetry_2
_geom_torsion_site_symmetry_3
_geom_torsion_site_symmetry_4
_geom_torsion_publ_flag
C13 P1 C1 C2 -126.0(3) . . . . ?
C7 P1 C1 C2 114.5(3) . . . . ?
C19 P1 C1 C2 -4.3(4) . . . . ?
C13 P1 C1 C6 59.1(3) . . . . ?
C7 P1 C1 C6 -60.4(3) . . . . ?
C19 P1 C1 C6 -179.2(3) . . . . ?
C6 C1 C2 C3 1.1(6) . . . . ?
P1 C1 C2 C3 -173.8(3) . . . . ?
C1 C2 C3 C4 -0.4(6) . . . . ?
C2 C3 C4 C5 -0.1(6) . . . . ?
C3 C4 C5 C6 0.0(6) . . . . ?
C4 C5 C6 C1 0.7(6) . . . . ?
C2 C1 C6 C5 -1.2(5) . . . . ?
P1 C1 C6 C5 173.8(3) . . . . ?
C13 P1 C7 C12 19.7(4) . . . . ?
C1 P1 C7 C12 140.2(3) . . . . ?
C19 P1 C7 C12 -102.3(3) . . . . ?
C13 P1 C7 C8 -159.3(3) . . . . ?
C1 P1 C7 C8 -38.9(3) . . . . ?
C19 P1 C7 C8 78.6(3) . . . . ?
C12 C7 C8 C9 -1.8(5) . . . . ?
P1 C7 C8 C9 177.2(3) . . . . ?
C7 C8 C9 C10 -0.5(5) . . . . ?
C8 C9 C10 C11 2.0(5) . . . . ?
C9 C10 C11 C12 -1.1(6) . . . . ?
C8 C7 C12 C11 2.7(5) . . . . ?
P1 C7 C12 C11 -176.4(3) . . . . ?
C10 C11 C12 C7 -1.2(5) . . . . ?
C1 P1 C13 C18 97.9(3) . . . . ?
C7 P1 C13 C18 -144.9(3) . . . . ?
C19 P1 C13 C18 -22.7(3) . . . . ?
C1 P1 C13 C14 -79.1(3) . . . . ?
C7 P1 C13 C14 38.1(3) . . . . ?
C19 P1 C13 C14 160.3(3) . . . . ?
C18 C13 C14 C15 1.1(5) . . . . ?
P1 C13 C14 C15 178.1(3) . . . . ?
C13 C14 C15 C16 -1.4(5) . . . . ?
C14 C15 C16 C17 0.9(6) . . . . ?
C15 C16 C17 C18 0.0(6) . . . . ?
C16 C17 C18 C13 -0.2(6) . . . . ?
C14 C13 C18 C17 -0.3(5) . . . . ?
P1 C13 C18 C17 -177.4(3) . . . . ?
C13 P1 C19 C20 -62.3(3) . . . . ?
C1 P1 C19 C20 175.4(3) . . . . ?
C7 P1 C19 C20 59.5(3) . . . . ?
